data_2016168
loop_
_publ_author_name
'Kurakevych, Oleksandr O.'
'Solozhenko, Vladimir L.'

_publ_section_title
;
 Rhombohedral boron subnitride, B~13~N~2~, by X-ray powder diffraction
;
_journal_coeditor_code SQ3084
_journal_issue 9
_journal_name_full 'Acta Crystallographica Section C'
_journal_page_first i80
_journal_page_last i82
_journal_paper_doi 10.1107/S0108270107037353
_journal_volume 63
_journal_year 2007
_chemical_formula_moiety 'B13 N2'
_chemical_formula_structural 'B13 N2'
_chemical_formula_sum 'B13 N2'
_chemical_formula_weight 168.54
_chemical_name_common 'boron subnitride'
_chemical_name_systematic
;
boron nitride
;
_space_group_IT_number 166
_symmetry_cell_setting trigonal
_symmetry_space_group_name_Hall '-R 3 2"'
_symmetry_space_group_name_H-M 'R -3 m :H'
_cell_angle_alpha 90.0
_cell_angle_beta 90.0
_cell_angle_gamma 120.0
_cell_formula_units_Z 3
_cell_length_a 5.4455(2)
_cell_length_b 5.44546
_cell_length_c 12.2649(9)
_cell_measurement_reflns_used 5
_cell_measurement_temperature 297
_cell_volume 314.97(3)
_diffrn_ambient_temperature 297
_diffrn_measurement_device_type 'G3000 TEXT Inel'
_diffrn_radiation_type 'Cu K\a'
_diffrn_radiation_wavelength 1.540598
_exptl_crystal_density_diffrn 2.666
_exptl_crystal_F_000 235
_refine_ls_goodness_of_fit_all 3.97
_refine_ls_matrix_type full
_refine_ls_number_parameters 14
_refine_ls_number_restraints 0
_refine_ls_shift/su_max 0.21
_refine_ls_shift/su_mean 0.07
_reflns_number_total 11
_cod_data_source_file sq3084.cif
_cod_data_source_block phase_1
_cod_depositor_comments
;
The following automatic conversions were performed:
'_geom_bond_publ_flag' value 'N' changed to 'n' according to
'/home/saulius/struct/CIF-dictionaries/cif_core.dic' dictionary named
'cif_core.dic' version 2.4.1 from 2010-06-29 (25
times).

'_geom_angle_publ_flag' value 'N' changed to 'n' according to
'/home/saulius/struct/CIF-dictionaries/cif_core.dic' dictionary named
'cif_core.dic' version 2.4.1 from 2010-06-29 (37 times).

Automatic conversion script
Id: cif_fix_enum 1527 2010-12-29 10:47:43Z saulius 

The following automatic conversions were performed:

'_geom_bond_publ_flag' value 'N' changed to 'n' according to
/home/saulius/struct/CIF-dictionaries/cif_core.dic dictionary named
'cif_core.dic' version 2.4.1 from 2010-06-29 (25
times).

'_geom_angle_publ_flag' value 'N' changed to 'n' according
to /home/saulius/struct/CIF-dictionaries/cif_core.dic dictionary
named 'cif_core.dic' version 2.4.1 from 2010-06-29 (37 times).

Automatic conversion script
Id: cif_fix_values 1715 2011-07-08 13:25:40Z adriana 
;
_cod_original_cell_volume 314.97(4)
_cod_original_sg_symbol_H-M 'R -3 m'
_cod_database_code 2016168

loop_
_symmetry_equiv_pos_site_id
_symmetry_equiv_pos_as_xyz
1 +x,+y,+z
2 -y,x-y,+z
3 y-x,-x,+z
4 y-x,+y,+z
5 -y,-x,+z
6 +x,x-y,+z
-1 -x,-y,-z
-2 +y,y-x,-z
-3 x-y,+x,-z
-4 x-y,-y,-z
-5 +y,+x,-z
-6 -x,y-x,-z
101 +x+1/3,+y+2/3,+z+2/3
102 -y+1/3,x-y+2/3,+z+2/3
103 y-x+1/3,-x+2/3,+z+2/3
104 y-x+1/3,+y+2/3,+z+2/3
105 -y+1/3,-x+2/3,+z+2/3
106 +x+1/3,x-y+2/3,+z+2/3
-101 -x+2/3,-y+1/3,-z+1/3
-102 +y+2/3,y-x+1/3,-z+1/3
-103 x-y+2/3,+x+1/3,-z+1/3
-104 x-y+2/3,-y+1/3,-z+1/3
-105 +y+2/3,+x+1/3,-z+1/3
-106 -x+2/3,y-x+1/3,-z+1/3
201 +x+2/3,+y+1/3,+z+1/3
202 -y+2/3,x-y+1/3,+z+1/3
203 y-x+2/3,-x+1/3,+z+1/3
204 y-x+2/3,+y+1/3,+z+1/3
205 -y+2/3,-x+1/3,+z+1/3
206 +x+2/3,x-y+1/3,+z+1/3
-201 -x+1/3,-y+2/3,-z+2/3
-202 +y+1/3,y-x+2/3,-z+2/3
-203 x-y+1/3,+x+2/3,-z+2/3
-204 x-y+1/3,-y+2/3,-z+2/3
-205 +y+1/3,+x+2/3,-z+2/3
-206 -x+1/3,y-x+2/3,-z+2/3

loop_
_atom_site_type_symbol
_atom_site_label
_atom_site_fract_x
_atom_site_fract_y
_atom_site_fract_z
_atom_site_U_iso_or_equiv
_atom_site_thermal_displace_type
_atom_site_occupancy
B B1 0.1725(14) 0.8275(14) 0.0371(13) 0.025 Uiso 1.0
B B2 0.1198(7) 0.8803(7) 0.8834(8) 0.025 Uiso 1.0
N N3 0.0 0.0 0.3744(13) 0.025 Uiso 1.0
B B4 0.0 0.0 0.5 0.025 Uiso 1.0

loop_
_atom_type_symbol
B
N

loop_
_geom_angle_atom_site_label_1
_geom_angle_atom_site_label_2
_geom_angle_atom_site_label_3
_geom_angle_site_symmetry_1
_geom_angle_site_symmetry_3
_geom_angle
_geom_angle_publ_flag
B1 B1 B1 -2_455 -3_665 98.2(12) n
B1 B1 B2 -2_455 1_554 54.3(8) n
B1 B1 B2 -2_455 -2_456 65.4(5) n
B1 B1 B2 -2_455 -3_666 115.5(6) n
B1 B1 N3 -2_455 101_554 116.8(8) n
B1 B1 B2 -3_665 1_554 54.3(8) n
B1 B1 B2 -3_665 -2_456 115.5(6) n
B1 B1 B2 -3_665 -3_666 65.4(5) n
B1 B1 N3 -3_665 101_554 116.8(8) n
B2 B1 B2 1_554 -2_456 112.7(7) n
B2 B1 B2 1_554 -3_666 112.7(7) n
B2 B1 N3 1_554 101_554 106.6(15) n
B2 B1 B2 -2_456 -3_666 68.3(10) n
B2 B1 N3 -2_456 101_554 126.3(9) n
B2 B1 N3 -3_666 101_554 126.3(9) n
B1 B2 B1 1_556 -2_456 60.3(7) n
B1 B2 B1 1_556 -3_666 60.3(7) n
B1 B2 B2 1_556 2_675 102.8(4) n
B1 B2 B2 1_556 3_465 102.8(4) n
B1 B2 B2 1_556 -101_455 129.4(10) n
B1 B2 B1 -2_456 -3_666 107.9(12) n
B1 B2 B2 -2_456 2_675 104.3(3) n
B1 B2 B2 -2_456 3_465 55.9(5) n
B1 B2 B2 -2_456 -101_455 124.0(4) n
B1 B2 B2 -3_666 2_675 55.9(5) n
B1 B2 B2 -3_666 3_465 104.3(3) n
B1 B2 B2 -3_666 -101_455 124.1(4) n
B2 B2 B2 2_675 3_465 60.0 n
B2 B2 B2 2_675 -101_455 120.5(6) n
B2 B2 B2 3_465 -101_455 120.4(6) n
B1 N3 B1 201_445 202_555 119.90(13) n
B1 N3 B1 201_445 203_455 119.90(13) n
B1 N3 B4 201_445 1_555 91.8(11) n
B1 N3 B1 202_555 203_455 119.90(13) n
B1 N3 B4 202_555 1_555 91.8(11) n
B1 N3 B4 203_455 1_555 91.8(11) n
N3 B4 N3 1_555 -1_556 180.0 n

loop_
_geom_bond_atom_site_label_1
_geom_bond_atom_site_label_2
_geom_bond_site_symmetry_2
_geom_bond_distance
_geom_bond_publ_flag
B1 B1 -2_455 1.865(17) n
B1 B1 -3_665 1.865(17) n
B1 B2 1_554 1.950(9) n
B1 B2 -2_456 1.742(14) n
B1 B2 -3_666 1.743(14) n
B1 N3 101_554 1.517(12) n
B1 B4 101_554 2.197(13) n
B2 B1 1_556 1.950(9) n
B2 B1 -2_456 1.743(14) n
B2 B1 -3_666 1.742(14) n
B2 B2 2_675 1.956(12) n
B2 B2 3_465 1.956(12) n
B2 B2 -101_455 1.514(11) n
N3 B1 201_445 1.517(12) n
N3 B1 202_555 1.517(12) n
N3 B1 203_455 1.517(12) n
N3 B4 1_555 1.541(16) n
B4 B1 -101_444 2.197(13) n
B4 B1 -102_334 2.197(13) n
B4 B1 -103_434 2.197(13) n
B4 B1 201_445 2.197(13) n
B4 B1 202_555 2.197(13) n
B4 B1 203_455 2.197(13) n
B4 N3 1_555 1.541(16) n
B4 N3 -1_556 1.541(16) n
